data_1534503
loop_
_publ_author_name
'Albert, B.'
'Arlt, J.'
'Jansen, M.'
'Ehrhardt, H.'

_publ_section_title
;
 Fluoridcarbonate der Alkalimetalle
;
_journal_name_full 'Zeitschrift fuer Anorganische und Allgemeine Chemie'
_journal_page_first 13
_journal_page_last 18
_journal_volume 607
_journal_year 1992
_chemical_formula_sum 'C F K2 O3 Rb'
_chemical_name_systematic 'K2 Rb (C O3) F'
_space_group_IT_number 167
_symmetry_space_group_name_Hall '-R 3 2"c'
_symmetry_space_group_name_H-M 'R -3 c :H'
_cell_angle_alpha 90
_cell_angle_beta 90
_cell_angle_gamma 120
_cell_formula_units_Z 6
_cell_length_a 7.5225
_cell_length_b 7.5225
_cell_length_c 16.769
_cell_volume 821.793
_citation_journal_id_ASTM ZAACAB
_cod_data_source_file Albert_ZAACAB_1992_85.cif
_cod_data_source_block C1F1K2O3Rb1
_cod_original_cell_volume 821.7925
_cod_original_formula_sum 'C1 F1 K2 O3 Rb1'
_cod_database_code 1534503

loop_
_symmetry_equiv_pos_as_xyz
x,y,z
-y,x-y,z
-x+y,-x,z
y,x,-z+1/2
-x,-x+y,-z+1/2
x-y,-y,-z+1/2
-x,-y,-z
y,-x+y,-z
x-y,x,-z
-y,-x,z-1/2
x,x-y,z-1/2
-x+y,y,z-1/2
x+2/3,y+1/3,z+1/3
-y+2/3,x-y+1/3,z+1/3
-x+y+2/3,-x+1/3,z+1/3
y+2/3,x+1/3,-z+5/6
-x+2/3,-x+y+1/3,-z+5/6
x-y+2/3,-y+1/3,-z+5/6
-x+2/3,-y+1/3,-z+1/3
y+2/3,-x+y+1/3,-z+1/3
x-y+2/3,x+1/3,-z+1/3
-y+2/3,-x+1/3,z-1/6
x+2/3,x-y+1/3,z-1/6
-x+y+2/3,y+1/3,z-1/6
x+1/3,y+2/3,z+2/3
-y+1/3,x-y+2/3,z+2/3
-x+y+1/3,-x+2/3,z+2/3
y+1/3,x+2/3,-z+7/6
-x+1/3,-x+y+2/3,-z+7/6
x-y+1/3,-y+2/3,-z+7/6
-x+1/3,-y+2/3,-z+2/3
y+1/3,-x+y+2/3,-z+2/3
x-y+1/3,x+2/3,-z+2/3
-y+1/3,-x+2/3,z+1/6
x+1/3,x-y+2/3,z+1/6
-x+y+1/3,y+2/3,z+1/6

loop_
_atom_site_label
_atom_site_type_symbol
_atom_site_fract_x
_atom_site_fract_y
_atom_site_fract_z
_atom_site_occupancy
_atom_site_U_iso_or_equiv
K1 K+1 0.5657 0 0.25 0.667 0.0
C1 C+4 0 0 0.25 1 0.0
Rb1 Rb+1 0.5657 0 0.25 0.333 0.0
O1 O-2 0.171 0 0.25 1 0.0
F1 F-1 0 0 0 1 0.0
